data_1552850
loop_
_publ_author_name
'Das, Partha P.'
'Mugnaioli, Enrico'
'Nicolopoulos, Stavros'
'Tossi, Camilla'
'Gemmi, Mauro'
'Galanis, Athanasios'
'Borodi, Gheorghe'
'Pop, Mihaela M.'

_publ_section_title
;
 Crystal Structures of Two Important Pharmaceuticals Solved by 3D
 Precession Electron Diffraction Tomography
;
_journal_issue 10
_journal_name_full 'Organic Process Research &amp; Development'
_journal_page_first 1365
_journal_paper_doi 10.1021/acs.oprd.8b00149
_journal_volume 22
_journal_year 2018
_chemical_absolute_configuration unk
_chemical_formula_moiety 'C16 H21 N O2'
_chemical_formula_sum 'C16 H21 N O2'
_chemical_formula_weight 259.34
_space_group_crystal_system orthorhombic
_space_group_IT_number 19
_space_group_name_Hall 'P 2ac 2ab'
_space_group_name_H-M_alt 'P 21 21 21'
_atom_sites_solution_hydrogens geom
_atom_sites_solution_primary direct
_atom_sites_solution_secondary difmap
_audit_creation_date 2017-08-01
_audit_creation_method
;
Olex2 1.2
(compiled 2017.07.20 svn.r3457 for OlexSys, GUI svn.r5370)
;
_cell_angle_alpha 90.00
_cell_angle_beta 90.00
_cell_angle_gamma 90.00
_cell_formula_units_Z 4
_cell_length_a 5.0450(4)
_cell_length_b 12.4178(11)
_cell_length_c 23.187(2)
_cell_measurement_reflns_used 1891
_cell_measurement_temperature 293(2)
_cell_measurement_theta_max 70.4325
_cell_measurement_theta_min 3.5564
_cell_volume 1452.6(2)
_computing_cell_refinement
;
CrysAlisPro, Oxford Diffraction Ltd.,
Version 1.171.34.44 (release 25-10-2010 CrysAlis171 .NET)
(compiled Oct 25 2010,18:11:34)
;
_computing_data_collection
;
CrysAlisPro, Oxford Diffraction Ltd.,
Version 1.171.34.44 (release 25-10-2010 CrysAlis171 .NET)
(compiled Oct 25 2010,18:11:34)
;
_computing_data_reduction
;
CrysAlisPro, Oxford Diffraction Ltd.,
Version 1.171.34.44 (release 25-10-2010 CrysAlis171 .NET)
(compiled Oct 25 2010,18:11:34)
;
_computing_molecular_graphics 'Olex2 (Dolomanov et al., 2009)'
_computing_publication_material 'Olex2 (Dolomanov et al., 2009)'
_computing_structure_refinement 'ShelXL (Sheldrick, 2015)'
_computing_structure_solution 'ShelXS (Sheldrick, 2008)'
_diffrn_ambient_temperature 293(2)
_diffrn_detector_area_resol_mean 16.4335
_diffrn_measured_fraction_theta_full 0.992
_diffrn_measured_fraction_theta_max 0.992
_diffrn_measurement_details
;
#__ type_ start__ end____ width___ exp.time_
  1 omega  -30.00    0.00   1.0000    1.5000
omega____ theta____ kappa____ phi______ frames
    -        0.0000   77.0000 -180.0000 30

#__ type_ start__ end____ width___ exp.time_
  2 omega   14.00   71.00   1.0000    1.5000
omega____ theta____ kappa____ phi______ frames
    -        0.0000   77.0000 -180.0000 57

#__ type_ start__ end____ width___ exp.time_
  3 omega -116.00   -1.00   1.0000    1.5000
omega____ theta____ kappa____ phi______ frames
    -      -56.5714   15.0000  120.0000 115

#__ type_ start__ end____ width___ exp.time_
  4 omega   96.00  126.00   1.0000    1.5000
omega____ theta____ kappa____ phi______ frames
    -       56.5714  153.0000  144.0000 30

#__ type_ start__ end____ width___ exp.time_
  5 omega  -89.00  -44.00   1.0000    1.5000
omega____ theta____ kappa____ phi______ frames
    -      -64.5000  112.0000 -180.0000 45

#__ type_ start__ end____ width___ exp.time_
  6 omega -138.00 -111.00   1.0000    1.5000
omega____ theta____ kappa____ phi______ frames
    -      -64.5000 -122.0000 -165.0000 27

#__ type_ start__ end____ width___ exp.time_
  7 omega   91.00  117.00   1.0000    1.5000
omega____ theta____ kappa____ phi______ frames
    -      113.1427 -124.0000  174.0000 26

#__ type_ start__ end____ width___ exp.time_
  8 omega  139.00  173.00   1.0000    1.5000
omega____ theta____ kappa____ phi______ frames
    -      113.1427  -25.0000  150.0000 34

#__ type_ start__ end____ width___ exp.time_
  9 omega   83.00  171.00   1.0000    1.5000
omega____ theta____ kappa____ phi______ frames
    -      113.1427   50.0000    0.0000 88

#__ type_ start__ end____ width___ exp.time_
 10 omega   38.00   81.00   1.0000    1.5000
omega____ theta____ kappa____ phi______ frames
    -      113.1427 -124.0000  174.0000 43

#__ type_ start__ end____ width___ exp.time_
 11 omega  104.00  166.00   1.0000    1.5000
omega____ theta____ kappa____ phi______ frames
    -      113.1427  112.0000 -180.0000 62

#__ type_ start__ end____ width___ exp.time_
 12 omega  113.00  174.00   1.0000    1.5000
omega____ theta____ kappa____ phi______ frames
    -      113.1427  112.0000  150.0000 61

#__ type_ start__ end____ width___ exp.time_
 13 omega  -64.00   -1.00   1.0000    1.5000
omega____ theta____ kappa____ phi______ frames
    -        0.0000  124.0000    5.0000 63

#__ type_ start__ end____ width___ exp.time_
 14 omega   20.00  132.00   1.0000    1.5000
omega____ theta____ kappa____ phi______ frames
    -       56.5714   77.0000  -90.0000 112

#__ type_ start__ end____ width___ exp.time_
 15 omega   22.00  132.00   1.0000    1.5000
omega____ theta____ kappa____ phi______ frames
    -       56.5714   45.0000   60.0000 110
;
_diffrn_measurement_device_type 'SuperNova, Dual, Cu at zero, Eos'
_diffrn_measurement_method '\w scans'
_diffrn_orient_matrix_UB_11 -0.0035843000
_diffrn_orient_matrix_UB_12 -0.0702819000
_diffrn_orient_matrix_UB_13 0.0547367000
_diffrn_orient_matrix_UB_21 0.0421168000
_diffrn_orient_matrix_UB_22 -0.1015220000
_diffrn_orient_matrix_UB_23 -0.0371428000
_diffrn_orient_matrix_UB_31 0.3022640000
_diffrn_orient_matrix_UB_32 0.0133759000
_diffrn_orient_matrix_UB_33 0.0058191000
_diffrn_radiation_monochromator mirror
_diffrn_radiation_type CuK\a
_diffrn_radiation_wavelength 1.54184
_diffrn_reflns_av_R_equivalents 0.0248
_diffrn_reflns_av_unetI/netI 0.0383
_diffrn_reflns_limit_h_max 6
_diffrn_reflns_limit_h_min -4
_diffrn_reflns_limit_k_max 14
_diffrn_reflns_limit_k_min -15
_diffrn_reflns_limit_l_max 28
_diffrn_reflns_limit_l_min -27
_diffrn_reflns_number 4022
_diffrn_reflns_theta_full 70.57
_diffrn_reflns_theta_max 70.57
_diffrn_reflns_theta_min 3.81
_diffrn_source 'SuperNova (Cu) X-ray Source'
_exptl_absorpt_coefficient_mu 0.615
_exptl_absorpt_correction_T_max 1.00000
_exptl_absorpt_correction_T_min 0.64206
_exptl_absorpt_correction_type multi-scan
_exptl_absorpt_process_details
;
CrysAlisPro, Oxford Diffraction Ltd.,
Version 1.171.34.44 (release 25-10-2010 CrysAlis171 .NET)
(compiled Oct 25 2010,18:11:34)
Empirical absorption correction using spherical harmonics,
 implemented in SCALE3 ABSPACK scaling algorithm.
;
_exptl_crystal_density_diffrn 1.186
_exptl_crystal_density_method 'not measured'
_exptl_crystal_F_000 560
_refine_diff_density_max 0.283
_refine_diff_density_min -0.355
_refine_diff_density_rms 0.050
_refine_ls_abs_structure_details 'Flack H D (1983), Acta Cryst. A39, 876-881'
_refine_ls_abs_structure_Flack 0.1(7)
_refine_ls_extinction_method none
_refine_ls_goodness_of_fit_ref 1.028
_refine_ls_hydrogen_treatment constr
_refine_ls_matrix_type full
_refine_ls_number_parameters 173
_refine_ls_number_reflns 2322
_refine_ls_number_restraints 0
_refine_ls_restrained_S_all 1.028
_refine_ls_R_factor_all 0.0813
_refine_ls_R_factor_gt 0.0672
_refine_ls_shift/su_max 0.000
_refine_ls_shift/su_mean 0.000
_refine_ls_structure_factor_coef Fsqd
_refine_ls_weighting_details 'calc w=1/[\s^2^(Fo^2^)+(0.1229P)^2^+0.1773P] where P=(Fo^2^+2Fc^2^)/3'
_refine_ls_weighting_scheme calc
_refine_ls_wR_factor_gt 0.1790
_refine_ls_wR_factor_ref 0.2043
_reflns_number_gt 1811
_reflns_number_total 2322
_reflns_threshold_expression >2sigma(I)
_cod_data_source_file op8b00149_si_002.cif
_cod_data_source_block ramelteon
_cod_database_code 1552850
_chemical_oxdiff_formula 'c16 h21 n1 o2'
_reflns_odcompleteness_completeness 99.87
_reflns_odcompleteness_iscentric 1
_reflns_odcompleteness_theta 66.97
_olex2_refinement_description
;
1. Fixed Uiso
 At 1.2 times of:
  All C(H) groups, All C(H,H) groups, All N(H) groups
 At 1.5 times of:
  All C(H,H,H) groups
2.a Ternary CH refined with riding coordinates:
 C6(H6)
2.b Secondary CH2 refined with riding coordinates:
 C5(H5A,H5B), C4(H4A,H4B), C15(H15A,H15B), C8(H8A,H8B), C7(H7A,H7B), C16(H16A,
 H16B), C2(H2A,H2B)
2.c Aromatic/amide H refined with riding coordinates:
 N1(H1), C13(H13), C14(H14)
2.d Idealised Me refined as rotating group:
 C1(H1A,H1B,H1C)
;
_olex2_submission_special_instructions 'No special instructions were received'

loop_
_space_group_symop_id
_space_group_symop_operation_xyz
1 'x, y, z'
2 '-x+1/2, -y, z+1/2'
3 'x+1/2, -y+1/2, -z'
4 '-x, y+1/2, -z+1/2'

loop_
_atom_site_label
_atom_site_type_symbol
_atom_site_fract_x
_atom_site_fract_y
_atom_site_fract_z
_atom_site_U_iso_or_equiv
_atom_site_adp_type
_atom_site_occupancy
_atom_site_calc_flag
_atom_site_refinement_flags_posn
O1 O 0.6191(5) 0.0724(2) 0.04122(14) 0.0847(9) Uani 1 d .
N1 N 0.1854(6) 0.0970(3) 0.05081(13) 0.0690(8) Uani 1 d .
H1 H 0.0308 0.0679 0.0499 0.083 Uiso 1 calc R
C5 C 0.2177(7) 0.2364(3) 0.12716(14) 0.0598(8) Uani 1 d .
H5A H 0.3709 0.2007 0.1437 0.072 Uiso 1 calc R
H5B H 0.0608 0.2079 0.1459 0.072 Uiso 1 calc R
C10 C 0.2487(6) 0.3905(2) 0.20185(14) 0.0569(8) Uani 1 d .
C6 C 0.2363(6) 0.3556(3) 0.13913(14) 0.0561(8) Uani 1 d .
H6 H 0.0816 0.3902 0.1216 0.067 Uiso 1 calc R
C11 C 0.1155(7) 0.3520(3) 0.24921(14) 0.0594(8) Uani 1 d .
C9 C 0.4260(7) 0.4757(3) 0.20828(17) 0.0688(10) Uani 1 d .
O2 O 0.0227(8) 0.3553(3) 0.34642(12) 0.1043(11) Uani 1 d .
C12 C 0.1610(9) 0.3994(3) 0.30267(17) 0.0763(11) Uani 1 d .
C4 C 0.2047(8) 0.2112(3) 0.06383(15) 0.0718(10) Uani 1 d .
H4A H 0.0523 0.2476 0.0474 0.086 Uiso 1 calc R
H4B H 0.3620 0.2398 0.0453 0.086 Uiso 1 calc R
C15 C -0.0862(9) 0.2640(3) 0.25857(17) 0.0767(10) Uani 1 d .
H15A H -0.2484 0.2786 0.2375 0.092 Uiso 1 calc R
H15B H -0.0171 0.1945 0.2467 0.092 Uiso 1 calc R
C8 C 0.5477(9) 0.5056(3) 0.15161(19) 0.0818(12) Uani 1 d .
H8A H 0.7373 0.5165 0.1554 0.098 Uiso 1 calc R
H8B H 0.4680 0.5705 0.1362 0.098 Uiso 1 calc R
C13 C 0.3324(10) 0.4844(4) 0.3100(2) 0.0953(15) Uani 1 d .
H13 H 0.3577 0.5153 0.3461 0.114 Uiso 1 calc R
C14 C 0.4664(10) 0.5227(3) 0.2620(2) 0.0899(13) Uani 1 d .
H14 H 0.5836 0.5801 0.2657 0.108 Uiso 1 calc R
C7 C 0.4874(8) 0.4084(3) 0.11327(17) 0.0736(10) Uani 1 d .
H7A H 0.6346 0.3582 0.1135 0.088 Uiso 1 calc R
H7B H 0.4551 0.4312 0.0739 0.088 Uiso 1 calc R
C16 C -0.1324(12) 0.2674(4) 0.32278(19) 0.0980(14) Uani 1 d .
H16A H -0.3191 0.2786 0.3308 0.118 Uiso 1 calc R
H16B H -0.0788 0.1998 0.3402 0.118 Uiso 1 calc R
C2 C 0.3377(11) -0.0807(4) 0.0260(2) 0.1007(16) Uani 1 d .
H2A H 0.3563 -0.1227 0.0611 0.121 Uiso 1 calc R
H2B H 0.1544 -0.0865 0.0137 0.121 Uiso 1 calc R
C1 C 0.4956(18) -0.1264(5) -0.0159(4) 0.196(4) Uani 1 d .
H1A H 0.6227 -0.1733 0.0019 0.294 Uiso 1 calc GR
H1B H 0.5866 -0.0706 -0.0366 0.294 Uiso 1 calc GR
H1C H 0.3873 -0.1670 -0.0421 0.294 Uiso 1 calc GR
C3 C 0.3936(7) 0.0360(3) 0.04035(15) 0.0644(9) Uani 1 d .

loop_
_atom_site_aniso_label
_atom_site_aniso_U_11
_atom_site_aniso_U_22
_atom_site_aniso_U_33
_atom_site_aniso_U_23
_atom_site_aniso_U_13
_atom_site_aniso_U_12
O1 0.0523(13) 0.0850(19) 0.117(2) 0.0086(16) -0.0016(16) -0.0028(14)
N1 0.0534(15) 0.089(2) 0.0647(17) -0.0213(15) 0.0033(14) -0.0092(15)
C5 0.0539(18) 0.0668(19) 0.0585(18) -0.0008(15) -0.0019(16) 0.0013(16)
C10 0.0491(16) 0.0564(17) 0.0652(18) -0.0051(15) -0.0049(16) 0.0023(16)
C6 0.0436(15) 0.0612(18) 0.0635(18) 0.0021(15) 0.0020(15) 0.0069(15)
C11 0.0568(17) 0.0647(18) 0.0567(17) -0.0062(15) -0.0011(17) 0.0060(16)
C9 0.065(2) 0.0585(19) 0.083(2) -0.0103(17) -0.003(2) 0.0015(18)
O2 0.142(3) 0.105(2) 0.0660(17) -0.0051(15) 0.0156(19) -0.009(2)
C12 0.087(3) 0.077(2) 0.066(2) -0.0073(18) 0.000(2) 0.004(2)
C4 0.078(2) 0.080(2) 0.058(2) -0.0008(18) -0.0062(19) 0.011(2)
C15 0.071(2) 0.083(2) 0.076(2) 0.004(2) 0.010(2) -0.004(2)
C8 0.071(3) 0.064(2) 0.111(3) -0.006(2) 0.017(2) -0.0071(19)
C13 0.123(4) 0.088(3) 0.075(3) -0.026(2) -0.015(3) -0.003(3)
C14 0.089(3) 0.079(3) 0.102(3) -0.026(2) -0.013(3) -0.012(2)
C7 0.062(2) 0.076(2) 0.082(2) -0.0055(19) 0.015(2) -0.002(2)
C16 0.111(4) 0.098(3) 0.085(3) 0.008(3) 0.026(3) 0.002(3)
C2 0.107(4) 0.081(3) 0.114(4) -0.031(3) 0.038(3) -0.020(3)
C1 0.169(7) 0.107(4) 0.311(11) -0.079(6) 0.088(8) -0.016(5)
C3 0.0554(18) 0.076(2) 0.062(2) -0.0026(17) 0.0098(17) -0.0075(19)

loop_
_atom_type_symbol
_atom_type_description
_atom_type_scat_dispersion_real
_atom_type_scat_dispersion_imag
_atom_type_scat_source
C C 0.0181 0.0091 'International Tables Vol C Tables 4.2.6.8 and 6.1.1.4'
H H 0.0000 0.0000 'International Tables Vol C Tables 4.2.6.8 and 6.1.1.4'
N N 0.0311 0.0180 'International Tables Vol C Tables 4.2.6.8 and 6.1.1.4'
O O 0.0492 0.0322 'International Tables Vol C Tables 4.2.6.8 and 6.1.1.4'

loop_
_geom_angle_atom_site_label_1
_geom_angle_atom_site_label_2
_geom_angle_atom_site_label_3
_geom_angle
C4 N1 H1 118.5
C3 N1 H1 118.5
C3 N1 C4 123.1(3)
H5A C5 H5B 107.8
C6 C5 H5A 109.0
C6 C5 H5B 109.0
C4 C5 H5A 109.0
C4 C5 H5B 109.0
C4 C5 C6 112.8(3)
C11 C10 C6 130.2(3)
C11 C10 C9 119.5(3)
C9 C10 C6 110.2(3)
C5 C6 C10 117.3(3)
C5 C6 H6 107.7
C5 C6 C7 113.3(3)
C10 C6 H6 107.7
C10 C6 C7 102.5(3)
C7 C6 H6 107.7
C10 C11 C12 119.0(3)
C10 C11 C15 134.2(3)
C12 C11 C15 106.8(3)
C10 C9 C8 110.9(3)
C14 C9 C10 120.6(4)
C14 C9 C8 128.5(4)
C12 O2 C16 107.5(3)
O2 C12 C11 114.4(4)
O2 C12 C13 123.0(4)
C13 C12 C11 122.6(4)
N1 C4 C5 114.2(3)
N1 C4 H4A 108.7
N1 C4 H4B 108.7
C5 C4 H4A 108.7
C5 C4 H4B 108.7
H4A C4 H4B 107.6
C11 C15 H15A 111.2
C11 C15 H15B 111.2
H15A C15 H15B 109.1
C16 C15 C11 103.1(3)
C16 C15 H15A 111.2
C16 C15 H15B 111.2
C9 C8 H8A 111.1
C9 C8 H8B 111.1
C9 C8 C7 103.5(3)
H8A C8 H8B 109.0
C7 C8 H8A 111.1
C7 C8 H8B 111.1
C12 C13 H13 121.0
C12 C13 C14 118.1(4)
C14 C13 H13 121.0
C9 C14 H14 119.9
C13 C14 C9 120.2(4)
C13 C14 H14 119.9
C6 C7 H7A 110.6
C6 C7 H7B 110.6
C8 C7 C6 105.8(3)
C8 C7 H7A 110.6
C8 C7 H7B 110.6
H7A C7 H7B 108.7
O2 C16 C15 108.1(4)
O2 C16 H16A 110.1
O2 C16 H16B 110.1
C15 C16 H16A 110.1
C15 C16 H16B 110.1
H16A C16 H16B 108.4
H2A C2 H2B 107.4
C1 C2 H2A 108.2
C1 C2 H2B 108.2
C1 C2 C3 116.2(4)
C3 C2 H2A 108.2
C3 C2 H2B 108.2
C2 C1 H1A 109.5
C2 C1 H1B 109.5
C2 C1 H1C 109.5
H1A C1 H1B 109.5
H1A C1 H1C 109.5
H1B C1 H1C 109.5
O1 C3 N1 121.7(3)
O1 C3 C2 122.1(4)
N1 C3 C2 116.3(4)

loop_
_geom_bond_atom_site_label_1
_geom_bond_atom_site_label_2
_geom_bond_distance
O1 C3 1.224(4)
N1 H1 0.8600
N1 C4 1.453(5)
N1 C3 1.318(5)
C5 H5A 0.9700
C5 H5B 0.9700
C5 C6 1.509(5)
C5 C4 1.503(5)
C10 C6 1.519(5)
C10 C11 1.373(5)
C10 C9 1.393(5)
C6 H6 0.9800
C6 C7 1.547(5)
C11 C12 1.391(5)
C11 C15 1.509(5)
C9 C8 1.497(5)
C9 C14 1.391(5)
O2 C12 1.348(5)
O2 C16 1.451(6)
C12 C13 1.375(6)
C4 H4A 0.9700
C4 H4B 0.9700
C15 H15A 0.9700
C15 H15B 0.9700
C15 C16 1.508(5)
C8 H8A 0.9700
C8 H8B 0.9700
C8 C7 1.529(5)
C13 H13 0.9300
C13 C14 1.386(6)
C14 H14 0.9300
C7 H7A 0.9700
C7 H7B 0.9700
C16 H16A 0.9700
C16 H16B 0.9700
C2 H2A 0.9700
C2 H2B 0.9700
C2 C1 1.378(8)
C2 C3 1.513(5)
C1 H1A 0.9600
C1 H1B 0.9600
C1 H1C 0.9600

loop_
_geom_torsion_atom_site_label_1
_geom_torsion_atom_site_label_2
_geom_torsion_atom_site_label_3
_geom_torsion_atom_site_label_4
_geom_torsion
C5 C6 C7 C8 -152.7(3)
C10 C6 C7 C8 -25.3(4)
C10 C11 C12 O2 -179.5(3)
C10 C11 C12 C13 0.8(6)
C10 C11 C15 C16 178.1(4)
C10 C9 C8 C7 -16.1(4)
C10 C9 C14 C13 0.8(7)
C6 C5 C4 N1 -179.7(3)
C6 C10 C11 C12 -179.4(3)
C6 C10 C11 C15 0.2(6)
C6 C10 C9 C8 -0.1(4)
C6 C10 C9 C14 178.7(4)
C11 C10 C6 C5 -39.7(5)
C11 C10 C6 C7 -164.5(4)
C11 C10 C9 C8 -179.6(3)
C11 C10 C9 C14 -0.8(6)
C11 C12 C13 C14 -0.9(7)
C11 C15 C16 O2 2.9(5)
C9 C10 C6 C5 140.8(3)
C9 C10 C6 C7 16.0(4)
C9 C10 C11 C12 0.1(5)
C9 C10 C11 C15 179.7(4)
C9 C8 C7 C6 25.5(4)
O2 C12 C13 C14 179.4(4)
C12 C11 C15 C16 -2.2(4)
C12 O2 C16 C15 -2.5(5)
C12 C13 C14 C9 0.1(7)
C4 N1 C3 O1 0.3(6)
C4 N1 C3 C2 -178.5(3)
C4 C5 C6 C10 179.6(3)
C4 C5 C6 C7 -61.2(4)
C15 C11 C12 O2 0.8(5)
C15 C11 C12 C13 -178.9(4)
C8 C9 C14 C13 179.3(4)
C14 C9 C8 C7 165.2(4)
C16 O2 C12 C11 1.1(5)
C16 O2 C12 C13 -179.2(4)
C1 C2 C3 O1 -37.0(8)
C1 C2 C3 N1 141.7(6)
C3 N1 C4 C5 -93.1(4)
